data_1533018
loop_
_publ_author_name
'Pukas, S.'
'Lutsyshyn, Yu.'
'Manyako, M.'
'Gladyshevskii, E.I.'

_publ_section_title
;
 Crystal structures of the R Al Si and R Al Ge compounds
;
_journal_name_full 'Journal of Alloys Compd.'
_journal_page_first 162
_journal_page_last 166
_journal_volume 367
_journal_year 2004
_chemical_formula_sum 'Al Si Y'
_chemical_name_systematic 'Y Al Si'
_space_group_IT_number 63
_symmetry_space_group_name_Hall '-C 2c 2'
_symmetry_space_group_name_H-M 'C m c m'
_cell_angle_alpha 90
_cell_angle_beta 90
_cell_angle_gamma 90
_cell_formula_units_Z 4
_cell_length_a 3.99476
_cell_length_b 10.2983
_cell_length_c 5.7085
_cell_volume 234.843
_citation_journal_id_ASTM JALCEU
_cod_data_source_file Pukas_JALCEU_2004_1404.cif
_cod_data_source_block Al1Si1Y1
_cod_original_cell_volume 234.8433
_cod_original_formula_sum 'Al1 Si1 Y1'
_cod_database_code 1533018

loop_
_symmetry_equiv_pos_as_xyz
x,y,z
-x,-y,z+1/2
x,-y,-z
-x,y,-z+1/2
-x,-y,-z
x,y,-z-1/2
-x,y,z
x,-y,z-1/2
x+1/2,y+1/2,z
-x+1/2,-y+1/2,z+1/2
x+1/2,-y+1/2,-z
-x+1/2,y+1/2,-z+1/2
-x+1/2,-y+1/2,-z
x+1/2,y+1/2,-z-1/2
-x+1/2,y+1/2,z
x+1/2,-y+1/2,z-1/2

loop_
_atom_site_label
_atom_site_type_symbol
_atom_site_fract_x
_atom_site_fract_y
_atom_site_fract_z
_atom_site_occupancy
_atom_site_U_iso_or_equiv
Y1 Y 0 0.3058 0.25 1 0.0
Si1 Si 0 0.5992 0.25 1 0.0
Al1 Al 0 0 0 1 0.0
